data_7010099
loop_
_publ_author_name
'Bhattacharyya, Sudeep'
'Ghosh, Dipesh'
'Mukhopadhyay, Suman'
'Jensen, William P.'
'Tiekink, Edward R. T.'
'Chaudhury, Muktimoy'

_publ_section_title
;
 Syntheses, structure and properties of cobalt-(II) and -(III)
 complexes of pentadentate N4S ligands with appended pyrazolyl groups:
 evidence for cobalt(II)--dioxygen reversible binding
;
_journal_issue 24
_journal_name_full 'Journal of the Chemical Society, Dalton Transactions'
_journal_page_first 4677
_journal_paper_doi 10.1039/b005906o
_journal_year 2000
_chemical_formula_sum 'C22 H33 Cl Co N6 O4 S2'
_chemical_formula_weight 604.05
_space_group_IT_number 2
_symmetry_cell_setting triclinic
_symmetry_Int_Tables_number 2
_symmetry_space_group_name_Hall '-P 1'
_symmetry_space_group_name_H-M 'P -1'
_audit_creation_date 'Tue Jun 17 18:29:20 1997'
_audit_creation_method 'from TEXRAY.INF file'
_cell_angle_alpha 100.06(2)
_cell_angle_beta 93.74(2)
_cell_angle_gamma 100.16(2)
_cell_formula_units_Z 2
_cell_length_a 9.981(2)
_cell_length_b 15.610(4)
_cell_length_c 8.943(2)
_cell_measurement_reflns_used 25
_cell_measurement_temperature 293
_cell_measurement_theta_max 44.2
_cell_measurement_theta_min 39.9
_cell_volume 1343.8(5)
_computing_cell_refinement 'MSC/AFC Diffractometer Control'
_computing_data_collection 'MSC/AFC Diffractometer Control'
_computing_data_reduction teXsan
_computing_publication_material teXsan
_computing_structure_refinement teXsan
_computing_structure_solution 'DIRDIF92 (PATTY)'
_diffrn_ambient_temperature 293
_diffrn_measurement_device AFC6R
_diffrn_measurement_method 'omega/2-theta scans'
_diffrn_orient_matrix_UB_11 0.01926
_diffrn_orient_matrix_UB_12 -0.03318
_diffrn_orient_matrix_UB_13 0.08252
_diffrn_orient_matrix_UB_21 -0.02126
_diffrn_orient_matrix_UB_22 -0.05690
_diffrn_orient_matrix_UB_23 -0.07602
_diffrn_orient_matrix_UB_31 0.09818
_diffrn_orient_matrix_UB_32 0.00738
_diffrn_orient_matrix_UB_33 -0.02086
_diffrn_radiation_monochromator graphite
_diffrn_radiation_source 'Rigaku rotating anode'
_diffrn_radiation_type MoKalpha
_diffrn_radiation_wavelength 0.7107
_diffrn_reflns_av_R_equivalents 4.01
_diffrn_reflns_limit_h_max 13
_diffrn_reflns_limit_h_min 0
_diffrn_reflns_limit_k_max 20
_diffrn_reflns_limit_k_min -20
_diffrn_reflns_limit_l_max 11
_diffrn_reflns_limit_l_min -11
_diffrn_reflns_number 6565
_diffrn_reflns_theta_max 27.5
_diffrn_reflns_theta_min 3.0
_diffrn_standards_decay_% -4.24
_diffrn_standards_interval_count 400
_diffrn_standards_number 3
_exptl_absorpt_coefficient_mu 0.934
_exptl_absorpt_correction_T_max 1
_exptl_absorpt_correction_T_min 0.497
_exptl_absorpt_correction_type refdelf
_exptl_absorpt_process_details Walker&Stuart_DIFABS
_exptl_crystal_colour red
_exptl_crystal_density_diffrn 1.493
_exptl_crystal_description block
_exptl_crystal_F_000 630
_exptl_crystal_size_max 0.320
_exptl_crystal_size_mid 0.170
_exptl_crystal_size_min 0.160
_refine_diff_density_max 0.33
_refine_diff_density_min -0.49
_refine_ls_extinction_method none
_refine_ls_goodness_of_fit_obs 1.690
_refine_ls_hydrogen_treatment noref
_refine_ls_matrix_type full
_refine_ls_number_parameters 325
_refine_ls_number_reflns 3359
_refine_ls_number_restraints 0
_refine_ls_R_factor_obs 0.0479
_refine_ls_shift/esd_max 0.0021
_refine_ls_structure_factor_coef F
_refine_ls_weighting_scheme sigma
_refine_ls_wR_factor_obs 0.0500
_reflns_number_observed 3359
_reflns_number_total 6212
_reflns_observed_criterion 3.00
_cod_data_source_file b005906o.txt
_cod_data_source_block '[CuL]ClO4'
_cod_depositor_comments
;
The following automatic conversions were performed:

'_atom_site_thermal_displace_type' tag value 'Uij' was replaced with
'Uani' value 69 times.

Automatic conversion script
Id: cif_fix_values 1646 2011-03-28 12:23:43Z adriana 
;
_cod_original_cell_volume 1343.9(6)
_cod_original_sg_symbol_H-M 'P -1       '
_cod_original_formula_sum 'C22 H33 Cl Co N6 O4 S2 '
_cod_database_code 7010099

loop_
_symmetry_equiv_pos_as_xyz
'   +x,   +y,   +z'
'   -x,   -y,   -z'

loop_
_atom_site_aniso_label
_atom_site_aniso_U_11
_atom_site_aniso_U_22
_atom_site_aniso_U_33
_atom_site_aniso_U_12
_atom_site_aniso_U_13
_atom_site_aniso_U_23
Co 0.0351(3) 0.0305(3) 0.0376(4) 0.0062(3) 0.0054(3) 0.0066(3)
Cl 0.0513(8) 0.0560(8) 0.083(1) 0.0086(7) -0.0056(8) 0.0062(8)
S(1) 0.0464(7) 0.0373(6) 0.0621(9) 0.0112(6) 0.0100(6) 0.0009(6)
S(2) 0.077(1) 0.0438(7) 0.0632(10) 0.0125(7) 0.0123(8) -0.0065(7)
O(1) 0.106(4) 0.063(3) 0.151(5) 0.014(3) -0.068(3) -0.013(3)
O(2) 0.113(4) 0.185(6) 0.102(4) 0.025(4) 0.039(3) 0.061(4)
O(3) 0.061(3) 0.126(4) 0.135(4) 0.031(3) 0.033(3) 0.059(3)
O(4) 0.099(3) 0.057(3) 0.163(5) 0.022(2) -0.027(3) -0.023(3)
N(1) 0.039(2) 0.032(2) 0.036(2) 0.004(2) 0.004(2) 0.007(2)
N(2) 0.034(2) 0.032(2) 0.034(2) 0.006(2) 0.003(2) 0.008(2)
N(3) 0.034(2) 0.036(2) 0.039(2) 0.004(2) 0.002(2) 0.005(2)
N(4) 0.035(2) 0.035(2) 0.043(2) 0.007(2) 0.006(2) 0.010(2)
N(5) 0.040(2) 0.039(2) 0.032(2) 0.010(2) 0.008(2) 0.012(2)
N(6) 0.040(2) 0.033(2) 0.039(2) 0.006(2) 0.007(2) 0.007(2)
C(1) 0.059(3) 0.027(2) 0.035(3) 0.008(2) 0.005(2) 0.009(2)
C(2) 0.091(4) 0.075(4) 0.068(4) 0.040(4) 0.010(3) -0.013(3)
C(3) 0.046(3) 0.032(2) 0.036(3) 0.002(2) 0.001(2) 0.008(2)
C(4) 0.039(3) 0.038(2) 0.034(3) 0.004(2) 0.003(2) 0.013(2)
C(5) 0.039(3) 0.051(3) 0.047(3) 0.000(2) 0.006(2) 0.009(2)
C(6) 0.045(3) 0.057(3) 0.077(4) -0.009(3) 0.002(3) 0.002(3)
C(7) 0.056(3) 0.040(3) 0.043(3) -0.006(2) -0.008(2) 0.007(2)
C(8) 0.034(2) 0.039(2) 0.041(3) 0.005(2) 0.006(2) 0.008(2)
C(9) 0.041(3) 0.040(2) 0.033(3) 0.009(2) 0.006(2) 0.010(2)
C(10) 0.054(3) 0.046(3) 0.043(3) 0.014(2) 0.012(2) 0.003(2)
C(11) 0.041(3) 0.029(2) 0.047(3) 0.004(2) 0.000(2) 0.006(2)
C(12) 0.062(4) 0.056(3) 0.069(4) -0.002(3) -0.014(3) 0.000(3)
C(13) 0.037(3) 0.047(3) 0.042(3) -0.006(2) 0.005(2) 0.009(2)
C(14) 0.037(3) 0.060(3) 0.050(3) 0.004(2) -0.003(2) 0.011(3)
C(15) 0.037(3) 0.050(3) 0.051(3) 0.012(2) 0.008(2) 0.019(2)
C(16) 0.056(3) 0.073(4) 0.078(4) 0.033(3) -0.003(3) 0.006(3)
C(17) 0.041(3) 0.040(3) 0.041(3) 0.011(2) 0.005(2) 0.009(2)
C(18) 0.071(4) 0.077(4) 0.071(4) 0.034(3) 0.014(3) 0.042(3)
C(19) 0.049(3) 0.046(3) 0.042(3) 0.006(2) 0.001(2) 0.013(2)
C(20) 0.055(3) 0.053(3) 0.040(3) 0.003(3) 0.007(2) 0.017(2)
C(21) 0.039(3) 0.041(3) 0.033(3) -0.003(2) 0.007(2) 0.002(2)
C(22) 0.052(3) 0.056(3) 0.053(3) 0.007(2) 0.016(3) 0.006(3)

loop_
_atom_site_label
_atom_site_fract_x
_atom_site_fract_y
_atom_site_fract_z
_atom_site_U_iso_or_equiv
_atom_site_thermal_displace_type
_atom_site_calc_flag
_atom_site_calc_attached_atom
Co 0.24253(6) 0.18295(4) 0.36507(7) 0.0343(2) Uani ? ?
Cl -0.2774(1) 0.38905(9) 0.3200(2) 0.0650(5) Uani ? ?
S(1) 0.2952(1) 0.05020(8) 0.2500(2) 0.0490(4) Uani ? ?
S(2) 0.1433(2) -0.11890(9) 0.0548(2) 0.0632(5) Uani ? ?
O(1) -0.1780(5) 0.4421(3) 0.4335(6) 0.115(2) Uani ? ?
O(2) -0.2636(5) 0.4251(4) 0.1861(6) 0.128(2) Uani ? ?
O(3) -0.4100(4) 0.3914(3) 0.3612(6) 0.101(2) Uani ? ?
O(4) -0.2535(5) 0.3011(3) 0.2993(6) 0.113(2) Uani ? ?
N(1) 0.0560(3) 0.1297(2) 0.4151(4) 0.036(1) Uani ? ?
N(2) 0.1729(3) 0.3050(2) 0.4895(4) 0.0333(10) Uani ? ?
N(3) 0.3984(3) 0.3208(2) 0.6061(4) 0.037(1) Uani ? ?
N(4) 0.4006(3) 0.2370(2) 0.5294(4) 0.037(1) Uani ? ?
N(5) 0.1672(3) 0.3296(2) 0.2375(4) 0.036(1) Uani ? ?
N(6) 0.2461(4) 0.2662(2) 0.2109(4) 0.037(1) Uani ? ?
C(1) 0.1426(5) -0.0199(3) 0.1884(5) 0.040(1) Uani ? ?
C(2) 0.3170(6) -0.1144(4) 0.0163(7) 0.078(2) Uani ? ?
C(3) 0.0151(5) -0.0117(3) 0.2309(5) 0.038(1) Uani ? ?
C(4) -0.0223(4) 0.0569(3) 0.3406(5) 0.037(1) Uani ? ?
C(5) -0.1723(5) 0.0331(3) 0.3601(5) 0.047(1) Uani ? ?
C(6) -0.2257(5) -0.0571(3) 0.2598(7) 0.063(2) Uani ? ?
C(7) -0.1131(5) -0.0787(3) 0.1616(5) 0.049(1) Uani ? ?
C(8) -0.0100(4) 0.1871(3) 0.5252(5) 0.038(1) Uani ? ?
C(9) 0.0892(4) 0.2707(3) 0.6047(5) 0.037(1) Uani ? ?
C(10) 0.0125(5) 0.3361(3) 0.6914(5) 0.048(1) Uani ? ?
C(11) 0.2978(4) 0.3687(3) 0.5530(5) 0.040(1) Uani ? ?
C(12) 0.5391(6) 0.4450(3) 0.7974(6) 0.066(2) Uani ? ?
C(13) 0.5093(5) 0.3527(3) 0.7062(5) 0.044(1) Uani ? ?
C(14) 0.5846(5) 0.2867(3) 0.6995(6) 0.050(2) Uani ? ?
C(15) 0.5147(4) 0.2164(3) 0.5906(6) 0.044(1) Uani ? ?
C(16) 0.5533(5) 0.1291(4) 0.5363(7) 0.068(2) Uani ? ?
C(17) 0.0949(4) 0.3376(3) 0.3728(5) 0.040(1) Uani ? ?
C(18) 0.0979(6) 0.4543(4) 0.1321(6) 0.066(2) Uani ? ?
C(19) 0.1741(5) 0.3790(3) 0.1277(5) 0.045(1) Uani ? ?
C(20) 0.2610(5) 0.3472(3) 0.0293(5) 0.049(2) Uani ? ?
C(21) 0.3047(4) 0.2785(3) 0.0851(5) 0.039(1) Uani ? ?
C(22) 0.4106(5) 0.2274(3) 0.0300(6) 0.054(2) Uani ? ?
H(2a) 0.3242 -0.1669 -0.0565 0.0939 Uani ? ?
H(2b) 0.3482 -0.0620 -0.0258 0.0939 Uani ? ?
H(2c) 0.3732 -0.1119 0.1102 0.0939 Uani ? ?
H(5a) -0.1847 0.0304 0.4660 0.0559 Uani ? ?
H(5b) -0.2204 0.0768 0.3285 0.0559 Uani ? ?
H(6a) -0.2474 -0.1015 0.3225 0.0761 Uani ? ?
H(6b) -0.3070 -0.0554 0.1956 0.0761 Uani ? ?
H(7a) -0.1363 -0.0731 0.0572 0.0589 Uani ? ?
H(7b) -0.0992 -0.1384 0.1636 0.0589 Uani ? ?
H(8a) -0.0856 0.2040 0.4709 0.0458 Uani ? ?
H(8b) -0.0443 0.1541 0.6015 0.0458 Uani ? ?
H(9) 0.1502 0.2539 0.6786 0.0446 Uani ? ?
H(10a) 0.0770 0.3888 0.7421 0.0573 Uani ? ?
H(10b) -0.0522 0.3523 0.6207 0.0573 Uani ? ?
H(10c) -0.0363 0.3091 0.7670 0.0573 Uani ? ?
H(11a) 0.3334 0.3998 0.4749 0.0476 Uani ? ?
H(11b) 0.2780 0.4110 0.6378 0.0476 Uani ? ?
H(12a) 0.6247 0.4543 0.8614 0.0793 Uani ? ?
H(12b) 0.5463 0.4870 0.7289 0.0793 Uani ? ?
H(12c) 0.4658 0.4536 0.8611 0.0793 Uani ? ?
H(14) 0.6702 0.2890 0.7596 0.0598 Uani ? ?
H(16a) 0.4817 0.0819 0.5525 0.0812 Uani ? ?
H(16b) 0.5652 0.1224 0.4283 0.0812 Uani ? ?
H(16c) 0.6383 0.1261 0.5926 0.0812 Uani ? ?
H(17a) 0.0033 0.3022 0.3504 0.0481 Uani ? ?
H(17b) 0.0895 0.3991 0.4088 0.0481 Uani ? ?
H(18a) 0.1275 0.4971 0.2259 0.0797 Uani ? ?
H(18b) 0.1165 0.4826 0.0454 0.0797 Uani ? ?
H(18c) 0.0005 0.4315 0.1277 0.0797 Uani ? ?
H(20) 0.2870 0.3688 -0.0621 0.0589 Uani ? ?
H(22a) 0.3714 0.1646 0.0081 0.0646 Uani ? ?
H(22b) 0.4423 0.2455 -0.0619 0.0646 Uani ? ?
H(22c) 0.4870 0.2389 0.1082 0.0646 Uani ? ?

loop_
_atom_type_symbol
_atom_type_oxidation_number
_atom_type_number_in_cell
_atom_type_scat_dispersion_real
_atom_type_scat_dispersion_imag
_atom_type_scat_source
C 0 44 0.003 0.002 'International Tables'
H 0 66 0.000 0.000 'International Tables'
Cl 0 2 0.148 0.159 'International Tables'
Co 0 2 0.349 0.972 'International Tables'
N 0 12 0.006 0.003 'International Tables'
O 0 8 0.011 0.006 'International Tables'
S 0 4 0.125 0.123 'International Tables'

loop_
_geom_angle_atom_site_label_1
_geom_angle_atom_site_label_2
_geom_angle_atom_site_label_3
_geom_angle
_geom_angle_site_symmetry_1
_geom_angle_site_symmetry_2
_geom_angle_site_symmetry_3
_geom_angle_publ_flag
S(1) Co N(1) 95.52(10) ? ? ? yes
S(1) Co N(2) 173.91(9) ? ? ? yes
S(1) Co N(4) 104.70(10) ? ? ? yes
S(1) Co N(6) 109.5(1) ? ? ? yes
N(1) Co N(2) 78.7(1) ? ? ? yes
N(1) Co N(4) 122.3(1) ? ? ? yes
N(1) Co N(6) 115.9(1) ? ? ? yes
N(2) Co N(4) 77.3(1) ? ? ? yes
N(2) Co N(6) 75.0(1) ? ? ? yes
N(4) Co N(6) 107.1(1) ? ? ? yes
O(1) Cl O(2) 107.2(3) ? ? ? yes
O(1) Cl O(3) 111.3(3) ? ? ? yes
O(1) Cl O(4) 108.0(3) ? ? ? yes
O(2) Cl O(3) 107.8(3) ? ? ? yes
O(2) Cl O(4) 112.2(3) ? ? ? yes
O(3) Cl O(4) 110.3(3) ? ? ? yes
Co S(1) C(1) 106.2(2) ? ? ? yes
C(1) S(2) C(2) 105.4(2) ? ? ? yes
Co N(1) C(4) 126.2(3) ? ? ? yes
Co N(1) C(8) 116.6(3) ? ? ? yes
C(4) N(1) C(8) 116.0(4) ? ? ? yes
Co N(2) C(9) 103.6(2) ? ? ? yes
Co N(2) C(11) 105.9(2) ? ? ? yes
Co N(2) C(17) 106.1(2) ? ? ? yes
C(9) N(2) C(11) 114.7(3) ? ? ? yes
C(9) N(2) C(17) 114.1(3) ? ? ? yes
C(11) N(2) C(17) 111.4(3) ? ? ? yes
N(4) N(3) C(11) 119.1(3) ? ? ? yes
N(4) N(3) C(13) 111.6(3) ? ? ? yes
C(11) N(3) C(13) 128.1(4) ? ? ? yes
Co N(4) N(3) 115.7(2) ? ? ? yes
Co N(4) C(15) 139.5(3) ? ? ? yes
N(3) N(4) C(15) 104.8(3) ? ? ? yes
N(6) N(5) C(17) 119.7(3) ? ? ? yes
N(6) N(5) C(19) 110.9(3) ? ? ? yes
C(17) N(5) C(19) 129.4(4) ? ? ? yes
Co N(6) N(5) 115.7(3) ? ? ? yes
Co N(6) C(21) 138.5(3) ? ? ? yes
N(5) N(6) C(21) 105.8(3) ? ? ? yes
S(1) C(1) S(2) 118.0(3) ? ? ? yes
S(1) C(1) C(3) 128.4(3) ? ? ? yes
S(2) C(1) C(3) 113.6(3) ? ? ? yes
C(1) C(3) C(4) 128.6(4) ? ? ? yes
C(1) C(3) C(7) 122.3(4) ? ? ? yes
C(4) C(3) C(7) 109.1(4) ? ? ? yes
N(1) C(4) C(3) 127.9(4) ? ? ? yes
N(1) C(4) C(5) 122.7(4) ? ? ? yes
C(3) C(4) C(5) 109.4(4) ? ? ? yes
C(4) C(5) C(6) 106.8(4) ? ? ? yes
C(5) C(6) C(7) 107.1(4) ? ? ? yes
C(3) C(7) C(6) 106.0(4) ? ? ? yes
N(1) C(8) C(9) 112.0(3) ? ? ? yes
N(2) C(9) C(8) 108.2(3) ? ? ? yes
N(2) C(9) C(10) 115.1(3) ? ? ? yes
C(8) C(9) C(10) 110.4(4) ? ? ? yes
N(2) C(11) N(3) 108.7(3) ? ? ? yes
N(3) C(13) C(12) 123.2(4) ? ? ? yes
N(3) C(13) C(14) 106.7(4) ? ? ? yes
C(12) C(13) C(14) 130.1(4) ? ? ? yes
C(13) C(14) C(15) 106.6(4) ? ? ? yes
N(4) C(15) C(14) 110.3(4) ? ? ? yes
N(4) C(15) C(16) 121.0(4) ? ? ? yes
C(14) C(15) C(16) 128.6(4) ? ? ? yes
N(2) C(17) N(5) 107.1(3) ? ? ? yes
N(5) C(19) C(18) 121.2(4) ? ? ? yes
N(5) C(19) C(20) 106.4(4) ? ? ? yes
C(18) C(19) C(20) 132.3(4) ? ? ? yes
C(19) C(20) C(21) 106.9(4) ? ? ? yes
N(6) C(21) C(20) 110.0(4) ? ? ? yes
N(6) C(21) C(22) 121.1(4) ? ? ? yes
C(20) C(21) C(22) 128.7(4) ? ? ? yes

loop_
_geom_bond_atom_site_label_1
_geom_bond_atom_site_label_2
_geom_bond_distance
_geom_bond_site_symmetry_1
_geom_bond_site_symmetry_2
_geom_bond_publ_flag
Co S(1) 2.311(1) ? ? yes
Co N(1) 2.012(4) ? ? yes
Co N(2) 2.276(3) ? ? yes
Co N(4) 2.038(4) ? ? yes
Co N(6) 2.051(3) ? ? yes
Cl O(1) 1.409(4) ? ? yes
Cl O(2) 1.414(5) ? ? yes
Cl O(3) 1.402(4) ? ? yes
Cl O(4) 1.416(4) ? ? yes
S(1) C(1) 1.707(5) ? ? yes
S(2) C(1) 1.782(4) ? ? yes
S(2) C(2) 1.782(6) ? ? yes
N(1) C(4) 1.304(5) ? ? yes
N(1) C(8) 1.480(5) ? ? yes
N(2) C(9) 1.481(5) ? ? yes
N(2) C(11) 1.463(5) ? ? yes
N(2) C(17) 1.474(5) ? ? yes
N(3) N(4) 1.370(4) ? ? yes
N(3) C(11) 1.456(5) ? ? yes
N(3) C(13) 1.339(5) ? ? yes
N(4) C(15) 1.346(5) ? ? yes
N(5) N(6) 1.368(4) ? ? yes
N(5) C(17) 1.447(5) ? ? yes
N(5) C(19) 1.349(5) ? ? yes
N(6) C(21) 1.330(5) ? ? yes
C(1) C(3) 1.372(6) ? ? yes
C(3) C(4) 1.439(6) ? ? yes
C(3) C(7) 1.521(6) ? ? yes
C(4) C(5) 1.508(6) ? ? yes
C(5) C(6) 1.518(7) ? ? yes
C(6) C(7) 1.519(7) ? ? yes
C(8) C(9) 1.522(6) ? ? yes
C(9) C(10) 1.519(6) ? ? yes
C(12) C(13) 1.496(7) ? ? yes
C(13) C(14) 1.374(6) ? ? yes
C(14) C(15) 1.381(6) ? ? yes
C(15) C(16) 1.490(6) ? ? yes
C(18) C(19) 1.505(6) ? ? yes
C(19) C(20) 1.368(6) ? ? yes
C(20) C(21) 1.384(6) ? ? yes
C(21) C(22) 1.491(6) ? ? yes
